data_4060963
loop_
_publ_author_name
'Ionkin, Alex S.'
'Marshall, William J.'
'Fish, Brian M.'

_publ_section_title
;
 Synthesis and Structural Characterization of a Series of Novel
 Polyaromatic Ligands Containing Pyrene and Related Biscyclometalated
 Iridium(III) Complexes
;
_journal_coden_ASTM ORGND7
_journal_issue 6
_journal_name_full Organometallics
_journal_page_first 1461
_journal_page_last 1471
_journal_paper_doi 10.1021/om0510775
_journal_volume 25
_journal_year 2006
_chemical_formula_sum 'C29 H15 F6 N'
_chemical_formula_weight 491.42
_space_group_IT_number 14
_symmetry_cell_setting monoclinic
_symmetry_space_group_name_Hall '-P 2ybc'
_symmetry_space_group_name_H-M 'P 1 21/c 1'
_cell_angle_alpha 90.00
_cell_angle_beta 95.164(5)
_cell_angle_gamma 90.00
_cell_formula_units_Z 4
_cell_length_a 17.850(3)
_cell_length_b 15.742(3)
_cell_length_c 7.7547(15)
_cell_measurement_temperature 293(2)
_cell_volume 2170.2(7)
_diffrn_ambient_temperature 293(2)
_exptl_crystal_density_diffrn 1.504
_cod_duplicate_entry 4074988
_cod_depositor_comments
;
The following automatic conversions were performed:
'_symmetry_cell_setting' value 'Monoclinic' changed to 'monoclinic'
according to '/home/saulius/struct/CIF-dictionaries/cif_core.dic'
dictionary named 'cif_core.dic' version 2.4.1 from 2010-06-29.

Automatic conversion script
Id: cif_fix_enum 1527 2010-12-29 10:47:43Z saulius 
;
_cod_original_sg_symbol_H-M 'P 21/c'
_cod_database_code 4060963

loop_
_symmetry_equiv_pos_as_xyz
'x, y, z'
'-x, y+1/2, -z+1/2'
'-x, -y, -z'
'x, -y-1/2, z-1/2'

loop_
_atom_site_label
_atom_site_type_symbol
_atom_site_fract_x
_atom_site_fract_y
_atom_site_fract_z
_atom_site_U_iso_or_equiv
_atom_site_adp_type
_atom_site_occupancy
_atom_site_symmetry_multiplicity
_atom_site_calc_flag
_atom_site_refinement_flags
_atom_site_disorder_assembly
_atom_site_disorder_group
F1 F 0.9391(3) 0.0514(4) 0.3764(7) 0.0712(18) Uani 1 1 d . . .
F2 F 1.0147(3) 0.1431(4) 0.2877(8) 0.089(2) Uani 1 1 d . . .
F3 F 0.9911(3) 0.1426(4) 0.5519(7) 0.0811(19) Uani 1 1 d . . .
F4 F 0.9243(4) 0.4476(4) 0.4487(9) 0.125(3) Uani 1 1 d . . .
F5 F 0.8087(4) 0.4640(4) 0.4224(9) 0.112(3) Uani 1 1 d . . .
F6 F 0.8678(4) 0.4706(3) 0.2067(8) 0.101(2) Uani 1 1 d . . .
N21 N 0.6558(4) 0.2549(4) 0.0540(9) 0.0416(19) Uani 1 1 d . . .
C1 C 0.4910(4) 0.1284(5) -0.1478(10) 0.030(2) Uani 1 1 d . . .
C2 C 0.4213(4) 0.1400(5) -0.0824(11) 0.035(2) Uani 1 1 d . . .
C3 C 0.3543(5) 0.1202(4) -0.1837(11) 0.032(2) Uani 1 1 d . . .
C4 C 0.3583(5) 0.0902(5) -0.3576(10) 0.032(2) Uani 1 1 d . . .
C5 C 0.4280(5) 0.0795(5) -0.4203(11) 0.048(3) Uani 1 1 d . . .
H5A H 0.4315 0.0589 -0.5317 0.057 Uiso 1 1 calc R . .
C6 C 0.4918(5) 0.0998(5) -0.3168(11) 0.040(2) Uani 1 1 d . . .
H6A H 0.5380 0.0940 -0.3622 0.048 Uiso 1 1 calc R . .
C7 C 0.4151(5) 0.1689(5) 0.0935(11) 0.038(2) Uani 1 1 d . . .
H7A H 0.4585 0.1802 0.1653 0.045 Uiso 1 1 calc R . .
C8 C 0.3473(5) 0.1795(5) 0.1543(10) 0.034(2) Uani 1 1 d . . .
H8A H 0.3453 0.1974 0.2681 0.041 Uiso 1 1 calc R . .
C9 C 0.2784(5) 0.1641(5) 0.0498(11) 0.036(2) Uani 1 1 d . . .
C10 C 0.2835(4) 0.1333(5) -0.1188(12) 0.033(2) Uani 1 1 d . . .
C11 C 0.2091(5) 0.1773(5) 0.1129(12) 0.048(2) Uani 1 1 d . . .
H11A H 0.2062 0.1966 0.2254 0.057 Uiso 1 1 calc R . .
C12 C 0.1436(5) 0.1611(6) 0.0050(15) 0.056(3) Uani 1 1 d . . .
H12A H 0.0969 0.1707 0.0460 0.067 Uiso 1 1 calc R . .
C13 C 0.1469(5) 0.1314(6) -0.1596(14) 0.058(3) Uani 1 1 d . . .
H13A H 0.1027 0.1213 -0.2292 0.069 Uiso 1 1 calc R . .
C14 C 0.2170(5) 0.1158(5) -0.2254(11) 0.040(2) Uani 1 1 d . . .
C15 C 0.2215(5) 0.0850(5) -0.3982(12) 0.048(3) Uani 1 1 d . . .
H15A H 0.1775 0.0739 -0.4680 0.058 Uiso 1 1 calc R . .
C16 C 0.2888(5) 0.0717(5) -0.4616(11) 0.047(3) Uani 1 1 d . . .
H16A H 0.2903 0.0504 -0.5731 0.056 Uiso 1 1 calc R . .
C17 C 0.5627(4) 0.1506(5) -0.0429(11) 0.039(2) Uani 1 1 d . . .
C18 C 0.6067(5) 0.0892(6) 0.0416(14) 0.077(4) Uani 1 1 d . . .
H18A H 0.5910 0.0329 0.0382 0.092 Uiso 1 1 calc R . .
C19 C 0.6750(5) 0.1113(6) 0.1326(14) 0.074(4) Uani 1 1 d . . .
H19A H 0.7048 0.0702 0.1913 0.089 Uiso 1 1 calc R . .
C20 C 0.6971(4) 0.1934(5) 0.1341(10) 0.033(2) Uani 1 1 d . . .
C22 C 0.5909(5) 0.2328(6) -0.0297(11) 0.050(3) Uani 1 1 d . . .
H22A H 0.5617 0.2757 -0.0840 0.059 Uiso 1 1 calc R . .
C23 C 0.7705(4) 0.2217(5) 0.2213(9) 0.028(2) Uani 1 1 d . . .
C24 C 0.8283(4) 0.1643(5) 0.2728(9) 0.030(2) Uani 1 1 d . . .
H24A H 0.8202 0.1064 0.2569 0.036 Uiso 1 1 calc R . .
C25 C 0.8971(4) 0.1928(6) 0.3471(9) 0.032(2) Uani 1 1 d . . .
C26 C 0.9095(5) 0.2777(6) 0.3714(10) 0.043(2) Uani 1 1 d . . .
H26A H 0.9559 0.2967 0.4206 0.052 Uiso 1 1 calc R . .
C27 C 0.8534(5) 0.3351(5) 0.3233(10) 0.039(2) Uani 1 1 d . . .
C28 C 0.7842(4) 0.3073(5) 0.2482(9) 0.036(2) Uani 1 1 d . . .
H28A H 0.7467 0.3467 0.2156 0.043 Uiso 1 1 calc R . .
C29 C 0.9601(6) 0.1319(7) 0.3899(13) 0.051(3) Uani 1 1 d . . .
C30 C 0.8669(6) 0.4296(6) 0.3494(15) 0.059(3) Uani 1 1 d . . .

loop_
_atom_site_aniso_label
_atom_site_aniso_U_11
_atom_site_aniso_U_22
_atom_site_aniso_U_33
_atom_site_aniso_U_23
_atom_site_aniso_U_13
_atom_site_aniso_U_12
F1 0.038(3) 0.054(4) 0.117(5) -0.008(3) -0.022(3) 0.014(3)
F2 0.044(4) 0.112(6) 0.114(5) 0.014(4) 0.030(4) 0.029(3)
F3 0.065(4) 0.099(5) 0.072(4) -0.018(3) -0.036(3) 0.036(3)
F4 0.117(6) 0.055(4) 0.182(7) 0.008(4) -0.104(5) -0.032(4)
F5 0.141(7) 0.045(4) 0.157(7) -0.025(4) 0.046(5) -0.015(4)
F6 0.199(7) 0.037(4) 0.064(4) 0.021(3) 0.002(4) -0.030(4)
N21 0.021(4) 0.029(5) 0.071(5) -0.002(4) -0.017(4) -0.002(3)
C1 0.027(5) 0.027(5) 0.031(5) 0.001(4) -0.016(4) 0.002(4)
C2 0.023(6) 0.029(5) 0.050(6) 0.006(4) -0.009(5) -0.003(4)
C3 0.030(6) 0.019(5) 0.048(6) -0.004(4) 0.002(5) -0.001(4)
C4 0.036(6) 0.030(5) 0.028(5) -0.004(4) -0.004(4) 0.001(4)
C5 0.055(7) 0.050(6) 0.038(6) -0.001(5) 0.002(5) -0.003(5)
C6 0.040(6) 0.045(6) 0.035(6) 0.010(4) 0.004(5) -0.002(5)
C7 0.036(6) 0.031(5) 0.043(6) -0.005(4) -0.010(5) -0.009(4)
C8 0.032(6) 0.033(6) 0.035(5) -0.006(4) -0.007(5) -0.003(4)
C9 0.035(6) 0.033(5) 0.040(6) 0.004(4) 0.007(5) 0.004(4)
C10 0.017(5) 0.024(5) 0.056(6) 0.013(4) -0.008(5) -0.001(4)
C11 0.043(6) 0.034(6) 0.068(7) 0.012(5) 0.012(6) 0.004(5)
C12 0.029(6) 0.054(7) 0.085(9) 0.009(6) 0.004(6) 0.010(5)
C13 0.037(7) 0.061(7) 0.072(8) 0.011(6) -0.007(6) 0.002(5)
C14 0.033(6) 0.048(6) 0.038(6) 0.013(5) -0.009(5) -0.002(5)
C15 0.034(6) 0.050(6) 0.056(7) 0.015(5) -0.021(5) -0.010(5)
C16 0.047(7) 0.043(6) 0.045(6) -0.004(4) -0.022(5) -0.010(5)
C17 0.029(5) 0.033(6) 0.055(6) 0.008(5) 0.006(4) 0.010(4)
C18 0.029(6) 0.040(7) 0.153(11) 0.031(6) -0.044(6) -0.008(5)
C19 0.029(6) 0.033(7) 0.154(11) 0.034(6) -0.035(6) -0.001(5)
C20 0.019(5) 0.028(5) 0.052(6) 0.003(4) -0.001(4) 0.000(4)
C22 0.031(6) 0.035(6) 0.080(7) 0.013(5) -0.011(5) 0.008(5)
C23 0.024(5) 0.029(5) 0.034(5) 0.009(4) 0.010(4) -0.005(4)
C24 0.025(5) 0.023(5) 0.043(5) -0.002(4) 0.004(4) 0.000(4)
C25 0.024(6) 0.039(6) 0.033(5) 0.003(4) 0.000(4) 0.002(4)
C26 0.036(6) 0.062(7) 0.029(5) 0.008(5) -0.007(4) -0.006(5)
C27 0.047(6) 0.037(6) 0.031(5) 0.003(4) -0.014(4) -0.007(5)
C28 0.034(6) 0.036(6) 0.036(5) -0.002(4) -0.008(4) 0.005(4)
C29 0.039(7) 0.059(8) 0.052(7) 0.000(6) -0.002(5) 0.012(5)
C30 0.061(8) 0.041(7) 0.073(9) 0.010(6) -0.008(7) -0.010(6)

loop_
_geom_bond_atom_site_label_1
_geom_bond_atom_site_label_2
_geom_bond_distance
_geom_bond_site_symmetry_2
_geom_bond_publ_flag
F1 C29 1.324(10) . ?
F2 C29 1.322(10) . ?
F3 C29 1.338(9) . ?
F4 C30 1.257(10) . ?
F5 C30 1.341(11) . ?
F6 C30 1.283(10) . ?
N21 C22 1.323(9) . ?
N21 C20 1.335(9) . ?
C1 C6 1.387(10) . ?
C1 C2 1.397(10) . ?
C1 C17 1.495(10) . ?
C2 C3 1.406(10) . ?
C2 C7 1.452(10) . ?
C3 C10 1.417(10) . ?
C3 C4 1.437(10) . ?
C4 C5 1.386(10) . ?
C4 C16 1.448(10) . ?
C5 C6 1.369(10) . ?
C7 C8 1.347(10) . ?
C8 C9 1.433(10) . ?
C9 C11 1.386(10) . ?
C9 C10 1.405(10) . ?
C10 C14 1.411(10) . ?
C11 C12 1.399(11) . ?
C12 C13 1.366(11) . ?
C13 C14 1.413(11) . ?
C14 C15 1.435(11) . ?
C15 C16 1.354(10) . ?
C17 C18 1.373(11) . ?
C17 C22 1.388(10) . ?
C18 C19 1.397(11) . ?
C19 C20 1.351(11) . ?
C20 C23 1.488(10) . ?
C23 C28 1.382(10) . ?
C23 C24 1.401(9) . ?
C24 C25 1.384(9) . ?
C25 C26 1.365(10) . ?
C25 C29 1.493(11) . ?
C26 C27 1.376(10) . ?
C27 C28 1.388(10) . ?
C27 C30 1.517(12) . ?

loop_
_cod_related_entry_id
_cod_related_entry_database
_cod_related_entry_code
1 ChemSpider 9816434
